data_7242770
loop_
_publ_author_name
'Nakai, Hidetaka'
'Kajiwara, Yuu'
'Miyata, Seiya'

_publ_section_title
;
 Molecular motion in organometallic crystals: photoinduced 2\p/5 rotation
 of n-hexyltetramethylcyclopentadienyl ligand
;
_journal_issue 21
_journal_name_full CrystEngComm
_journal_page_first 3790
_journal_page_last 3793
_journal_paper_doi 10.1039/D1CE00093D
_journal_volume 23
_journal_year 2021
_chemical_formula_moiety 'C32 H54 O4 Rh2 S2'
_chemical_formula_sum 'C32 H54 O4 Rh2 S2'
_chemical_formula_weight 772.71
_chemical_name_systematic 2_Hex
_chemical_properties_physical Photo-sensitive
_space_group_crystal_system orthorhombic
_space_group_IT_number 61
_space_group_name_Hall '-P 2ac 2ab'
_space_group_name_H-M_alt 'P b c a'
_atom_sites_solution_hydrogens geom
_atom_sites_solution_primary direct
_atom_sites_solution_secondary difmap
_audit_update_record
;
2021-01-10 deposited with the CCDC.	2021-05-04 downloaded from the CCDC.
;
_cell_angle_alpha 90.0000
_cell_angle_beta 90.0000
_cell_angle_gamma 90.0000
_cell_formula_units_Z 8
_cell_length_a 19.7647(7)
_cell_length_b 8.9121(4)
_cell_length_c 38.0935(15)
_cell_measurement_reflns_used 9235
_cell_measurement_temperature 100
_cell_measurement_theta_max 29.40
_cell_measurement_theta_min 2.11
_cell_volume 6710.0(5)
_computing_cell_refinement 'CrysAlisPro 1.171.39.20a (Rigaku OD, 2015)'
_computing_data_collection 'CrysAlisPro 1.171.39.20a (Rigaku OD, 2015)'
_computing_data_reduction 'CrysAlisPro 1.171.39.20a (Rigaku OD, 2015)'
_computing_molecular_graphics 'CrystalStructure 4.2.2'
_computing_publication_material 'CrystalStructure 4.2.2 (Rigaku, 2016)'
_computing_structure_refinement 'SHELXL Version 2014/7 (Sheldrick, 2008)'
_computing_structure_solution 'SHELXT Version 2014/5 (Sheldrick, 2014)'
_diffrn_ambient_temperature 100
_diffrn_detector_area_resol_mean 5.811
_diffrn_measured_fraction_theta_full 0.999
_diffrn_measured_fraction_theta_max 0.920
_diffrn_measurement_device_type 'Rigaku XtaLAB P200'
_diffrn_measurement_method \w
_diffrn_radiation_type 'Mo K\a'
_diffrn_radiation_wavelength 0.71075
_diffrn_reflns_av_R_equivalents 0.0651
_diffrn_reflns_Laue_measured_fraction_full 0.999
_diffrn_reflns_Laue_measured_fraction_max 0.920
_diffrn_reflns_limit_h_max 27
_diffrn_reflns_limit_h_min -24
_diffrn_reflns_limit_k_max 10
_diffrn_reflns_limit_k_min -11
_diffrn_reflns_limit_l_max 50
_diffrn_reflns_limit_l_min -47
_diffrn_reflns_number 34406
_diffrn_reflns_point_group_measured_fraction_full 0.999
_diffrn_reflns_point_group_measured_fraction_max 0.920
_diffrn_reflns_theta_full 25.242
_diffrn_reflns_theta_max 29.486
_diffrn_reflns_theta_min 2.139
_diffrn_standards_number 0
_exptl_absorpt_coefficient_mu 1.139
_exptl_absorpt_correction_T_max 0.994
_exptl_absorpt_correction_T_min 0.301
_exptl_absorpt_correction_type multi-scan
_exptl_absorpt_process_details
;
CrysAlisPro 1.171.39.20a (Rigaku Oxford Diffraction, 2015)
Empirical absorption correction using spherical harmonics,
 implemented in SCALE3 ABSPACK scaling algorithm.
;
_exptl_crystal_colour yellow-orange
_exptl_crystal_density_diffrn 1.530
_exptl_crystal_density_method 'not measured'
_exptl_crystal_description plate
_exptl_crystal_F_000 3200.00
_exptl_crystal_size_max 0.200
_exptl_crystal_size_mid 0.100
_exptl_crystal_size_min 0.005
_refine_diff_density_max 2.09
_refine_diff_density_min -1.55
_refine_ls_extinction_coef 0.00020(4)
_refine_ls_extinction_method SHELXL
_refine_ls_goodness_of_fit_ref 1.285
_refine_ls_hydrogen_treatment constr
_refine_ls_number_parameters 380
_refine_ls_number_reflns 8595
_refine_ls_number_restraints 0
_refine_ls_R_factor_all 0.1142
_refine_ls_R_factor_gt 0.0906
_refine_ls_shift/su_max 0.001
_refine_ls_structure_factor_coef Fsqd
_refine_ls_weighting_details 'w = 1/[\s^2^(Fo^2^)+(0.0166P)^2^+119.9053P] where P=(Fo^2^+2Fc^2^)/3'
_refine_ls_weighting_scheme calc
_refine_ls_wR_factor_gt 0.1879
_refine_ls_wR_factor_ref 0.1956
_reflns_Friedel_coverage 0.000
_reflns_number_gt 6550
_reflns_number_total 8596
_reflns_threshold_expression F^2^>2.0\s(F^2^)
_cod_data_source_file d1ce00093d2.cif
_cod_data_source_block xcalibur_CCDC1
_cod_depositor_comments 'Adding full bibliography for 7242769--7242770.cif.'
_cod_database_code 7242770

loop_
_space_group_symop_id
_space_group_symop_operation_xyz
1 +X,+Y,+Z
2 1/2+X,1/2-Y,-Z
3 -X,1/2+Y,1/2-Z
4 1/2-X,-Y,1/2+Z
5 -X,-Y,-Z
6 -1/2-X,-1/2+Y,+Z
7 +X,-1/2-Y,-1/2+Z
8 -1/2+X,+Y,-1/2-Z

loop_
_atom_site_label
_atom_site_type_symbol
_atom_site_fract_x
_atom_site_fract_y
_atom_site_fract_z
_atom_site_U_iso_or_equiv
_atom_site_adp_type
_atom_site_occupancy
_atom_site_site_symmetry_order
_atom_site_calc_flag
_atom_site_refinement_flags_posn
_atom_site_refinement_flags_adp
_atom_site_refinement_flags_occupancy
_atom_site_disorder_assembly
_atom_site_disorder_group
Rh1 Rh 0.44693(3) -0.02248(7) 0.34074(2) 0.01596(16) Uani 1 1 d . . . . .
Rh2 Rh 0.57625(3) 0.02108(7) 0.32835(2) 0.01594(16) Uani 1 1 d . . . . .
S1 S 0.44999(11) -0.2707(2) 0.32501(6) 0.0242(5) Uani 1 1 d . . . . .
S2 S 0.59292(11) -0.2175(2) 0.30930(7) 0.0260(5) Uani 1 1 d . . . . .
O1 O 0.4577(3) -0.3649(8) 0.35602(19) 0.0340(16) Uani 1 1 d . . . . .
O2 O 0.438(3) -0.312(6) 0.2978(13) 0.035(11) Uiso 0.14 1 d . . P . .
O3 O 0.6215(3) -0.3137(8) 0.3354(2) 0.0294(16) Uani 0.91 1 d . . P . .
O4 O 0.6242(3) -0.2298(8) 0.27519(19) 0.0330(16) Uani 0.97 1 d . . P . .
O5 O 0.550(3) -0.321(7) 0.3388(16) 0.033(14) Uiso 0.11 1 d . . P . .
O6 O 0.5164(3) -0.2935(8) 0.2989(2) 0.0240(15) Uani 0.87 1 d . . P . .
C1 C 0.3886(4) 0.1569(9) 0.3731(2) 0.0191(17) Uani 1 1 d . . . . .
C2 C 0.3689(4) 0.0090(9) 0.3835(2) 0.0201(17) Uani 1 1 d . . . . .
C3 C 0.3374(4) -0.0608(9) 0.3539(2) 0.0180(16) Uani 1 1 d . . . . .
C4 C 0.3421(4) 0.0412(10) 0.3248(2) 0.0223(18) Uani 1 1 d . . . . .
C5 C 0.3727(4) 0.1772(9) 0.3372(2) 0.0215(18) Uani 1 1 d . . . . .
C6 C 0.4123(4) 0.2788(10) 0.3976(2) 0.0248(19) Uani 1 1 d . . . . .
H6A H 0.4382 0.3538 0.3840 0.030 Uiso 1 1 calc R U . . .
H6B H 0.4433 0.2343 0.4152 0.030 Uiso 1 1 calc R U . . .
C7 C 0.3726(5) -0.0577(11) 0.4194(2) 0.029(2) Uani 1 1 d . . . . .
H7A H 0.3825 -0.1651 0.4176 0.035 Uiso 1 1 calc R U . . .
H7B H 0.3292 -0.0436 0.4314 0.035 Uiso 1 1 calc R U . . .
H7C H 0.4085 -0.0080 0.4328 0.035 Uiso 1 1 calc R U . . .
C8 C 0.3045(4) -0.2123(10) 0.3536(3) 0.0265(19) Uani 1 1 d . . . . .
H8A H 0.2557 -0.2011 0.3572 0.032 Uiso 1 1 calc R U . . .
H8B H 0.3237 -0.2742 0.3724 0.032 Uiso 1 1 calc R U . . .
H8C H 0.3128 -0.2607 0.3309 0.032 Uiso 1 1 calc R U . . .
C9 C 0.3118(5) 0.0164(11) 0.2893(2) 0.030(2) Uani 1 1 d . . . . .
H9A H 0.3308 0.0891 0.2727 0.036 Uiso 1 1 calc R U . . .
H9B H 0.2627 0.0296 0.2906 0.036 Uiso 1 1 calc R U . . .
H9C H 0.3222 -0.0856 0.2814 0.036 Uiso 1 1 calc R U . . .
C10 C 0.3800(5) 0.3179(10) 0.3162(3) 0.027(2) Uani 1 1 d . . . . .
H10A H 0.4137 0.3832 0.3273 0.033 Uiso 1 1 calc R U . . .
H10B H 0.3363 0.3700 0.3153 0.033 Uiso 1 1 calc R U . . .
H10C H 0.3946 0.2929 0.2924 0.033 Uiso 1 1 calc R U . . .
C11 C 0.3546(4) 0.3590(10) 0.4170(2) 0.0252(19) Uani 1 1 d . . . . .
H11A H 0.3248 0.4088 0.3996 0.030 Uiso 1 1 calc R U . . .
H11B H 0.3272 0.2841 0.4299 0.030 Uiso 1 1 calc R U . . .
C12 C 0.3811(4) 0.4739(11) 0.4423(2) 0.0263(18) Uani 1 1 d . . . . .
H12A H 0.4082 0.5482 0.4291 0.032 Uiso 1 1 calc R U . . .
H12B H 0.4117 0.4233 0.4591 0.032 Uiso 1 1 calc R U . . .
C13 C 0.3272(5) 0.5567(10) 0.4629(3) 0.028(2) Uani 1 1 d . . . . .
H13A H 0.2994 0.6158 0.4462 0.033 Uiso 1 1 calc R U . . .
H13B H 0.2970 0.4818 0.4740 0.033 Uiso 1 1 calc R U . . .
C14 C 0.3528(5) 0.6599(11) 0.4907(3) 0.031(2) Uani 1 1 d . . . . .
H14A H 0.3793 0.7408 0.4794 0.038 Uiso 1 1 calc R U . . .
H14B H 0.3838 0.6033 0.5062 0.038 Uiso 1 1 calc R U . . .
C15 C 0.2979(7) 0.7304(13) 0.5130(3) 0.049(3) Uani 1 1 d . . . . .
H15A H 0.2710 0.6513 0.5241 0.059 Uiso 1 1 calc R U . . .
H15B H 0.2685 0.7920 0.4981 0.059 Uiso 1 1 calc R U . . .
H15C H 0.3186 0.7935 0.5311 0.059 Uiso 1 1 calc R U . . .
C16 C 0.6138(4) 0.2393(8) 0.3516(2) 0.0150(15) Uani 1 1 d . . . . .
C17 C 0.6108(4) 0.2534(9) 0.3145(2) 0.0208(17) Uani 1 1 d . . . . .
C18 C 0.6547(4) 0.1457(9) 0.2989(2) 0.0184(17) Uani 1 1 d . . . . .
C19 C 0.6874(4) 0.0660(9) 0.3274(2) 0.0194(17) Uani 1 1 d . . . . .
C20 C 0.6620(4) 0.1216(9) 0.3592(2) 0.0179(16) Uani 1 1 d . . . . .
C21 C 0.5783(4) 0.3342(10) 0.3780(2) 0.0210(17) Uani 1 1 d . . . . .
H21A H 0.5565 0.2671 0.3953 0.025 Uiso 1 1 calc R U . . .
H21B H 0.5419 0.3900 0.3658 0.025 Uiso 1 1 calc R U . . .
C22 C 0.5715(4) 0.3697(9) 0.2941(2) 0.0233(18) Uani 1 1 d . . . . .
H22A H 0.6020 0.4510 0.2870 0.028 Uiso 1 1 calc R U . . .
H22B H 0.5353 0.4104 0.3089 0.028 Uiso 1 1 calc R U . . .
H22C H 0.5518 0.3232 0.2731 0.028 Uiso 1 1 calc R U . . .
C23 C 0.6702(5) 0.1281(11) 0.2611(2) 0.030(2) Uani 1 1 d . . . . .
H23A H 0.7120 0.1822 0.2556 0.036 Uiso 1 1 calc R U . . .
H23B H 0.6329 0.1689 0.2471 0.036 Uiso 1 1 calc R U . . .
H23C H 0.6760 0.0214 0.2557 0.036 Uiso 1 1 calc R U . . .
C24 C 0.7422(4) -0.0470(11) 0.3225(3) 0.032(2) Uani 1 1 d . . . . .
H24A H 0.7425 -0.1166 0.3424 0.038 Uiso 1 1 calc R U . . .
H24B H 0.7860 0.0043 0.3210 0.038 Uiso 1 1 calc R U . . .
H24C H 0.7342 -0.1031 0.3007 0.038 Uiso 1 1 calc R U . . .
C25 C 0.6852(4) 0.0739(10) 0.3951(2) 0.0256(19) Uani 1 1 d . . . . .
H25A H 0.7244 0.1342 0.4020 0.031 Uiso 1 1 calc R U . . .
H25B H 0.6979 -0.0324 0.3945 0.031 Uiso 1 1 calc R U . . .
H25C H 0.6485 0.0887 0.4120 0.031 Uiso 1 1 calc R U . . .
C26 C 0.6218(4) 0.4469(9) 0.3979(2) 0.0202(17) Uani 1 1 d . . . . .
H26A H 0.6568 0.3933 0.4117 0.024 Uiso 1 1 calc R U . . .
H26B H 0.6448 0.5146 0.3811 0.024 Uiso 1 1 calc R U . . .
C27 C 0.5771(4) 0.5381(10) 0.4225(2) 0.0232(18) Uani 1 1 d . . . . .
H27A H 0.5400 0.5828 0.4085 0.028 Uiso 1 1 calc R U . . .
H27B H 0.5563 0.4687 0.4397 0.028 Uiso 1 1 calc R U . . .
C28 C 0.6121(5) 0.6629(10) 0.4426(3) 0.0270(19) Uani 1 1 d . . . . .
H28A H 0.6481 0.6191 0.4574 0.032 Uiso 1 1 calc R U . . .
H28B H 0.6339 0.7321 0.4257 0.032 Uiso 1 1 calc R U . . .
C29 C 0.5639(5) 0.7505(11) 0.4654(3) 0.033(2) Uani 1 1 d . . . . .
H29A H 0.5409 0.6799 0.4816 0.040 Uiso 1 1 calc R U . . .
H29B H 0.5288 0.7962 0.4503 0.040 Uiso 1 1 calc R U . . .
C30 C 0.5969(7) 0.8731(13) 0.4869(3) 0.052(3) Uani 1 1 d . . . . .
H30A H 0.6184 0.9458 0.4712 0.062 Uiso 1 1 calc R U . . .
H30B H 0.6311 0.8289 0.5024 0.062 Uiso 1 1 calc R U . . .
H30C H 0.5625 0.9239 0.5011 0.062 Uiso 1 1 calc R U . . .
C31 C 0.5283(4) -0.0607(9) 0.3717(2) 0.0172(16) Uani 1 1 d . . . . .
H31A H 0.5374 -0.1675 0.3770 0.021 Uiso 1 1 calc R U . . .
H31B H 0.5313 0.0035 0.3928 0.021 Uiso 1 1 calc R U . . .
C32 C 0.4952(4) 0.0274(11) 0.2952(2) 0.0225(17) Uani 1 1 d . . . . .
H32A H 0.4847 0.1274 0.2853 0.027 Uiso 1 1 calc R U . . .
H32B H 0.4941 -0.0526 0.2772 0.027 Uiso 1 1 calc R U . . .

loop_
_atom_site_aniso_label
_atom_site_aniso_U_11
_atom_site_aniso_U_22
_atom_site_aniso_U_33
_atom_site_aniso_U_23
_atom_site_aniso_U_13
_atom_site_aniso_U_12
Rh1 0.0095(3) 0.0128(3) 0.0256(3) -0.0002(3) -0.0014(2) -0.0003(2)
Rh2 0.0094(3) 0.0111(3) 0.0273(3) -0.0003(3) 0.0002(2) 0.0006(2)
S1 0.0183(10) 0.0111(10) 0.0433(13) -0.0052(9) 0.0014(9) -0.0022(8)
S2 0.0200(10) 0.0115(10) 0.0463(14) -0.0052(9) 0.0041(9) 0.0026(8)
O1 0.028(4) 0.024(4) 0.051(4) 0.004(3) -0.008(3) 0.000(3)
O3 0.018(3) 0.024(4) 0.047(5) -0.002(3) 0.000(3) 0.004(3)
O4 0.026(4) 0.024(4) 0.048(4) -0.018(3) 0.000(3) 0.001(3)
O6 0.012(3) 0.016(3) 0.044(4) -0.010(3) 0.003(3) 0.001(3)
C1 0.011(4) 0.013(4) 0.033(5) -0.001(3) -0.001(3) 0.002(3)
C2 0.015(4) 0.014(4) 0.031(4) -0.005(3) 0.005(3) 0.006(3)
C3 0.018(4) 0.009(4) 0.027(4) -0.001(3) 0.002(3) 0.001(3)
C4 0.008(3) 0.020(4) 0.039(5) -0.002(4) -0.002(3) 0.003(3)
C5 0.008(3) 0.013(4) 0.043(5) 0.002(4) 0.002(3) 0.000(3)
C6 0.013(4) 0.027(5) 0.035(5) -0.007(4) 0.004(3) -0.001(3)
C7 0.028(5) 0.028(5) 0.031(5) 0.002(4) 0.007(4) 0.001(4)
C8 0.013(4) 0.023(5) 0.043(5) -0.001(4) 0.000(4) -0.002(3)
C9 0.022(4) 0.030(5) 0.039(5) 0.003(4) -0.009(4) -0.001(4)
C10 0.024(5) 0.015(4) 0.043(5) 0.005(4) 0.000(4) 0.006(4)
C11 0.015(4) 0.026(5) 0.034(5) -0.005(4) 0.004(4) 0.002(4)
C12 0.020(4) 0.025(4) 0.034(5) -0.004(4) -0.002(3) -0.004(4)
C13 0.027(5) 0.022(5) 0.035(5) -0.005(4) 0.005(4) 0.000(4)
C14 0.042(6) 0.024(5) 0.029(5) -0.005(4) 0.003(4) 0.003(4)
C15 0.068(8) 0.032(6) 0.046(7) -0.011(5) -0.003(6) 0.013(6)
C16 0.007(3) 0.009(3) 0.029(4) -0.006(3) 0.003(3) -0.003(3)
C17 0.008(3) 0.017(4) 0.038(5) 0.003(4) 0.000(3) 0.004(3)
C18 0.014(4) 0.013(4) 0.028(4) -0.006(3) 0.006(3) -0.011(3)
C19 0.006(3) 0.012(4) 0.040(5) -0.001(3) 0.004(3) -0.006(3)
C20 0.010(4) 0.008(3) 0.036(5) -0.002(3) 0.000(3) -0.003(3)
C21 0.011(4) 0.024(4) 0.028(4) -0.005(4) 0.000(3) -0.001(3)
C22 0.022(4) 0.012(4) 0.036(5) 0.003(3) -0.004(4) -0.002(3)
C23 0.030(5) 0.026(5) 0.035(5) -0.003(4) 0.011(4) -0.005(4)
C24 0.008(4) 0.035(6) 0.053(6) -0.011(5) -0.003(4) 0.002(4)
C25 0.018(4) 0.021(4) 0.038(5) 0.003(4) -0.009(4) 0.000(4)
C26 0.018(4) 0.013(4) 0.030(4) -0.003(3) 0.002(3) 0.000(3)
C27 0.024(4) 0.020(4) 0.026(4) -0.006(4) -0.001(3) 0.005(4)
C28 0.029(5) 0.020(4) 0.032(5) -0.001(4) -0.002(4) -0.001(4)
C29 0.047(6) 0.025(5) 0.028(5) 0.000(4) -0.001(4) 0.011(5)
C30 0.076(9) 0.032(6) 0.047(7) -0.017(5) 0.003(6) -0.001(6)
C31 0.007(3) 0.009(4) 0.035(5) 0.004(3) -0.003(3) 0.001(3)
C32 0.014(4) 0.026(4) 0.028(4) -0.007(4) -0.005(3) -0.002(3)

loop_
_atom_type_symbol
_atom_type_description
_atom_type_scat_dispersion_real
_atom_type_scat_dispersion_imag
_atom_type_scat_source
C C 0.0033 0.0016
;
International Tables for Crystallography
(Vol. C, Tables 4.2.6.8 and 6.1.1.4)
;
H H 0.0000 0.0000
;
International Tables for Crystallography
(Vol. C, Table 6.1.1.4)
;
Rh Rh -1.1178 0.9187
;
International Tables for Crystallography
(Vol. C, Tables 4.2.6.8 and 6.1.1.4)
;
S S 0.1246 0.1234
;
International Tables for Crystallography
(Vol. C, Tables 4.2.6.8 and 6.1.1.4)
;
O O 0.0106 0.0060
;
International Tables for Crystallography
(Vol. C, Tables 4.2.6.8 and 6.1.1.4)
;

loop_
_geom_angle_atom_site_label_1
_geom_angle_atom_site_label_2
_geom_angle_atom_site_label_3
_geom_angle
_geom_angle_site_symmetry_1
_geom_angle_site_symmetry_3
_geom_angle_publ_flag
C31 Rh1 C32 99.2(3) . . ?
C31 Rh1 C4 159.9(3) . . ?
C32 Rh1 C4 98.5(3) . . ?
C31 Rh1 C3 127.6(3) . . ?
C32 Rh1 C3 132.6(3) . . ?
C4 Rh1 C3 37.4(3) . . ?
C31 Rh1 C2 98.3(3) . . ?
C32 Rh1 C2 155.4(3) . . ?
C4 Rh1 C2 62.0(3) . . ?
C3 Rh1 C2 36.9(3) . . ?
C31 Rh1 S1 88.2(2) . . ?
C32 Rh1 S1 88.6(3) . . ?
C4 Rh1 S1 101.5(2) . . ?
C3 Rh1 S1 86.4(2) . . ?
C2 Rh1 S1 109.0(2) . . ?
C31 Rh1 C5 132.0(3) . . ?
C32 Rh1 C5 94.6(3) . . ?
C4 Rh1 C5 36.8(3) . . ?
C3 Rh1 C5 61.3(3) . . ?
C2 Rh1 C5 60.9(3) . . ?
S1 Rh1 C5 138.1(2) . . ?
C31 Rh1 C1 101.6(3) . . ?
C32 Rh1 C1 122.4(3) . . ?
C4 Rh1 C1 60.6(3) . . ?
C3 Rh1 C1 60.5(3) . . ?
C2 Rh1 C1 36.3(3) . . ?
S1 Rh1 C1 144.6(2) . . ?
C5 Rh1 C1 35.6(3) . . ?
C31 Rh1 Rh2 49.9(2) . . ?
C32 Rh1 Rh2 50.0(2) . . ?
C4 Rh1 Rh2 144.7(2) . . ?
C3 Rh1 Rh2 177.4(2) . . ?
C2 Rh1 Rh2 140.8(2) . . ?
S1 Rh1 Rh2 94.01(6) . . ?
C5 Rh1 Rh2 119.5(2) . . ?
C1 Rh1 Rh2 118.4(2) . . ?
C31 Rh2 C32 98.4(3) . . ?
C31 Rh2 C18 156.3(3) . . ?
C32 Rh2 C18 102.9(3) . . ?
C31 Rh2 C19 122.3(3) . . ?
C32 Rh2 C19 139.3(3) . . ?
C18 Rh2 C19 38.1(3) . . ?
C31 Rh2 C17 131.5(3) . . ?
C32 Rh2 C17 93.9(3) . . ?
C18 Rh2 C17 37.2(3) . . ?
C19 Rh2 C17 62.1(3) . . ?
C31 Rh2 C20 94.0(3) . . ?
C32 Rh2 C20 154.7(3) . . ?
C18 Rh2 C20 62.4(3) . . ?
C19 Rh2 C20 36.4(3) . . ?
C17 Rh2 C20 61.7(3) . . ?
C31 Rh2 C16 98.2(3) . . ?
C32 Rh2 C16 118.4(3) . . ?
C18 Rh2 C16 62.4(3) . . ?
C19 Rh2 C16 61.9(3) . . ?
C17 Rh2 C16 36.8(3) . . ?
C20 Rh2 C16 37.4(3) . . ?
C31 Rh2 S2 89.5(2) . . ?
C32 Rh2 S2 86.7(3) . . ?
C18 Rh2 S2 101.9(2) . . ?
C19 Rh2 S2 91.1(2) . . ?
C17 Rh2 S2 138.1(2) . . ?
C20 Rh2 S2 115.5(2) . . ?
C16 Rh2 S2 151.9(2) . . ?
C31 Rh2 Rh1 49.4(2) . . ?
C32 Rh2 Rh1 49.6(2) . . ?
C18 Rh2 Rh1 147.8(2) . . ?
C19 Rh2 Rh1 170.4(2) . . ?
C17 Rh2 Rh1 118.4(2) . . ?
C20 Rh2 Rh1 134.3(2) . . ?
C16 Rh2 Rh1 112.08(19) . . ?
S2 Rh2 Rh1 93.45(6) . . ?
O2 S1 O1 126(3) . . ?
O2 S1 O6 65(3) . . ?
O1 S1 O6 109.4(4) . . ?
O2 S1 O5 111(3) . . ?
O1 S1 O5 64.7(17) . . ?
O6 S1 O5 51.5(17) . . ?
O2 S1 Rh1 123(3) . . ?
O1 S1 Rh1 110.3(3) . . ?
O6 S1 Rh1 107.2(3) . . ?
O5 S1 Rh1 99.7(18) . . ?
O3 S2 O4 114.2(4) . . ?
O3 S2 O5 54(2) . . ?
O4 S2 O5 141(2) . . ?
O3 S2 O6 105.9(4) . . ?
O4 S2 O6 98.1(4) . . ?
O5 S2 O6 59(2) . . ?
O3 S2 Rh2 113.4(3) . . ?
O4 S2 Rh2 114.9(3) . . ?
O5 S2 Rh2 103(2) . . ?
O6 S2 Rh2 108.5(2) . . ?
S1 O2 O6 74(3) . . ?
O5 O3 S2 72(3) . . ?
O3 O5 O6 108(4) . . ?
O3 O5 S2 54(2) . . ?
O6 O5 S2 61(2) . . ?
O3 O5 S1 155(4) . . ?
O6 O5 S1 50.9(17) . . ?
S2 O5 S1 101(3) . . ?
O2 O6 S1 40.8(19) . . ?
O2 O6 O5 114(3) . . ?
S1 O6 O5 78(2) . . ?
O2 O6 S2 158(2) . . ?
S1 O6 S2 121.0(4) . . ?
O5 O6 S2 60(2) . . ?
C5 C1 C2 108.9(7) . . ?
C5 C1 C6 125.1(8) . . ?
C2 C1 C6 125.3(8) . . ?
C5 C1 Rh1 71.6(5) . . ?
C2 C1 Rh1 69.3(4) . . ?
C6 C1 Rh1 132.0(5) . . ?
C3 C2 C1 107.6(7) . . ?
C3 C2 C7 124.7(8) . . ?
C1 C2 C7 127.3(8) . . ?
C3 C2 Rh1 71.1(5) . . ?
C1 C2 Rh1 74.4(5) . . ?
C7 C2 Rh1 125.3(6) . . ?
C2 C3 C4 107.7(7) . . ?
C2 C3 C8 126.1(8) . . ?
C4 C3 C8 126.2(8) . . ?
C2 C3 Rh1 71.9(5) . . ?
C4 C3 Rh1 70.7(4) . . ?
C8 C3 Rh1 123.5(6) . . ?
C5 C4 C3 107.9(8) . . ?
C5 C4 C9 126.3(8) . . ?
C3 C4 C9 125.4(8) . . ?
C5 C4 Rh1 74.5(5) . . ?
C3 C4 Rh1 71.9(5) . . ?
C9 C4 Rh1 125.4(6) . . ?
C1 C5 C4 107.7(7) . . ?
C1 C5 C10 127.1(8) . . ?
C4 C5 C10 125.0(8) . . ?
C1 C5 Rh1 72.8(5) . . ?
C4 C5 Rh1 68.7(4) . . ?
C10 C5 Rh1 128.1(6) . . ?
C1 C6 C11 113.7(7) . . ?
C1 C6 H6A 108.8 . . ?
C11 C6 H6A 108.8 . . ?
C1 C6 H6B 108.8 . . ?
C11 C6 H6B 108.8 . . ?
H6A C6 H6B 107.7 . . ?
C2 C7 H7A 109.5 . . ?
C2 C7 H7B 109.5 . . ?
H7A C7 H7B 109.5 . . ?
C2 C7 H7C 109.5 . . ?
H7A C7 H7C 109.5 . . ?
H7B C7 H7C 109.5 . . ?
C3 C8 H8A 109.5 . . ?
C3 C8 H8B 109.5 . . ?
H8A C8 H8B 109.5 . . ?
C3 C8 H8C 109.5 . . ?
H8A C8 H8C 109.5 . . ?
H8B C8 H8C 109.5 . . ?
C4 C9 H9A 109.5 . . ?
C4 C9 H9B 109.5 . . ?
H9A C9 H9B 109.5 . . ?
C4 C9 H9C 109.5 . . ?
H9A C9 H9C 109.5 . . ?
H9B C9 H9C 109.5 . . ?
C5 C10 H10A 109.5 . . ?
C5 C10 H10B 109.5 . . ?
H10A C10 H10B 109.5 . . ?
C5 C10 H10C 109.5 . . ?
H10A C10 H10C 109.5 . . ?
H10B C10 H10C 109.5 . . ?
C12 C11 C6 111.5(7) . . ?
C12 C11 H11A 109.3 . . ?
C6 C11 H11A 109.3 . . ?
C12 C11 H11B 109.3 . . ?
C6 C11 H11B 109.3 . . ?
H11A C11 H11B 108.0 . . ?
C11 C12 C13 114.8(7) . . ?
C11 C12 H12A 108.6 . . ?
C13 C12 H12A 108.6 . . ?
C11 C12 H12B 108.6 . . ?
C13 C12 H12B 108.6 . . ?
H12A C12 H12B 107.5 . . ?
C14 C13 C12 115.4(8) . . ?
C14 C13 H13A 108.4 . . ?
C12 C13 H13A 108.4 . . ?
C14 C13 H13B 108.4 . . ?
C12 C13 H13B 108.4 . . ?
H13A C13 H13B 107.5 . . ?
C13 C14 C15 114.3(9) . . ?
C13 C14 H14A 108.7 . . ?
C15 C14 H14A 108.7 . . ?
C13 C14 H14B 108.7 . . ?
C15 C14 H14B 108.7 . . ?
H14A C14 H14B 107.6 . . ?
C14 C15 H15A 109.5 . . ?
C14 C15 H15B 109.5 . . ?
H15A C15 H15B 109.5 . . ?
C14 C15 H15C 109.5 . . ?
H15A C15 H15C 109.5 . . ?
H15B C15 H15C 109.5 . . ?
C17 C16 C20 106.8(7) . . ?
C17 C16 C21 127.0(7) . . ?
C20 C16 C21 126.0(8) . . ?
C17 C16 Rh2 70.9(5) . . ?
C20 C16 Rh2 70.7(4) . . ?
C21 C16 Rh2 126.7(5) . . ?
C16 C17 C18 109.3(7) . . ?
C16 C17 C22 126.4(8) . . ?
C18 C17 C22 124.2(8) . . ?
C16 C17 Rh2 72.3(5) . . ?
C18 C17 Rh2 70.2(5) . . ?
C22 C17 Rh2 126.7(6) . . ?
C17 C18 C19 106.9(7) . . ?
C17 C18 C23 127.1(8) . . ?
C19 C18 C23 125.7(8) . . ?
C17 C18 Rh2 72.6(5) . . ?
C19 C18 Rh2 71.7(4) . . ?
C23 C18 Rh2 125.8(6) . . ?
C20 C19 C18 108.2(7) . . ?
C20 C19 C24 127.6(8) . . ?
C18 C19 C24 124.0(8) . . ?
C20 C19 Rh2 72.3(4) . . ?
C18 C19 Rh2 70.2(4) . . ?
C24 C19 Rh2 126.6(6) . . ?
C19 C20 C16 108.8(7) . . ?
C19 C20 C25 125.1(8) . . ?
C16 C20 C25 126.0(8) . . ?
C19 C20 Rh2 71.2(4) . . ?
C16 C20 Rh2 71.9(4) . . ?
C25 C20 Rh2 126.3(6) . . ?
C16 C21 C26 116.4(7) . . ?
C16 C21 H21A 108.2 . . ?
C26 C21 H21A 108.2 . . ?
C16 C21 H21B 108.2 . . ?
C26 C21 H21B 108.2 . . ?
H21A C21 H21B 107.3 . . ?
C17 C22 H22A 109.5 . . ?
C17 C22 H22B 109.5 . . ?
H22A C22 H22B 109.5 . . ?
C17 C22 H22C 109.5 . . ?
H22A C22 H22C 109.5 . . ?
H22B C22 H22C 109.5 . . ?
C18 C23 H23A 109.5 . . ?
C18 C23 H23B 109.5 . . ?
H23A C23 H23B 109.5 . . ?
C18 C23 H23C 109.5 . . ?
H23A C23 H23C 109.5 . . ?
H23B C23 H23C 109.5 . . ?
C19 C24 H24A 109.5 . . ?
C19 C24 H24B 109.5 . . ?
H24A C24 H24B 109.5 . . ?
C19 C24 H24C 109.5 . . ?
H24A C24 H24C 109.5 . . ?
H24B C24 H24C 109.5 . . ?
C20 C25 H25A 109.5 . . ?
C20 C25 H25B 109.5 . . ?
H25A C25 H25B 109.5 . . ?
C20 C25 H25C 109.5 . . ?
H25A C25 H25C 109.5 . . ?
H25B C25 H25C 109.5 . . ?
C27 C26 C21 109.3(7) . . ?
C27 C26 H26A 109.8 . . ?
C21 C26 H26A 109.8 . . ?
C27 C26 H26B 109.8 . . ?
C21 C26 H26B 109.8 . . ?
H26A C26 H26B 108.3 . . ?
C28 C27 C26 115.9(7) . . ?
C28 C27 H27A 108.3 . . ?
C26 C27 H27A 108.3 . . ?
C28 C27 H27B 108.3 . . ?
C26 C27 H27B 108.3 . . ?
H27A C27 H27B 107.4 . . ?
C29 C28 C27 112.5(8) . . ?
C29 C28 H28A 109.1 . . ?
C27 C28 H28A 109.1 . . ?
C29 C28 H28B 109.1 . . ?
C27 C28 H28B 109.1 . . ?
H28A C28 H28B 107.8 . . ?
C28 C29 C30 114.4(9) . . ?
C28 C29 H29A 108.7 . . ?
C30 C29 H29A 108.7 . . ?
C28 C29 H29B 108.7 . . ?
C30 C29 H29B 108.7 . . ?
H29A C29 H29B 107.6 . . ?
C29 C30 H30A 109.5 . . ?
C29 C30 H30B 109.5 . . ?
H30A C30 H30B 109.5 . . ?
C29 C30 H30C 109.5 . . ?
H30A C30 H30C 109.5 . . ?
H30B C30 H30C 109.5 . . ?
Rh1 C31 Rh2 80.7(3) . . ?
Rh1 C31 H31A 115.2 . . ?
Rh2 C31 H31A 115.2 . . ?
Rh1 C31 H31B 115.2 . . ?
Rh2 C31 H31B 115.2 . . ?
H31A C31 H31B 112.2 . . ?
Rh1 C32 Rh2 80.5(3) . . ?
Rh1 C32 H32A 115.2 . . ?
Rh2 C32 H32A 115.2 . . ?
Rh1 C32 H32B 115.2 . . ?
Rh2 C32 H32B 115.2 . . ?
H32A C32 H32B 112.2 . . ?

loop_
_geom_bond_atom_site_label_1
_geom_bond_atom_site_label_2
_geom_bond_distance
_geom_bond_site_symmetry_2
_geom_bond_publ_flag
Rh1 C31 2.022(8) . ?
Rh1 C32 2.028(9) . ?
Rh1 C4 2.233(8) . ?
Rh1 C3 2.249(8) . ?
Rh1 C2 2.260(8) . ?
Rh1 S1 2.292(2) . ?
Rh1 C5 2.310(8) . ?
Rh1 C1 2.325(8) . ?
Rh1 Rh2 2.6280(8) . ?
Rh2 C31 2.037(8) . ?
Rh2 C32 2.040(8) . ?
Rh2 C18 2.213(8) . ?
Rh2 C19 2.233(7) . ?
Rh2 C17 2.243(9) . ?
Rh2 C20 2.247(8) . ?
Rh2 C16 2.262(7) . ?
Rh2 S2 2.270(2) . ?
S1 O2 1.13(5) . ?
S1 O1 1.457(7) . ?
S1 O6 1.659(7) . ?
S1 O5 2.09(6) . ?
S2 O3 1.429(8) . ?
S2 O4 1.444(7) . ?
S2 O5 1.69(6) . ?
S2 O6 1.703(7) . ?
O2 O6 1.56(5) . ?
O3 O5 1.43(6) . ?
O5 O6 1.67(6) . ?
C1 C5 1.415(12) . ?
C1 C2 1.430(11) . ?
C1 C6 1.507(12) . ?
C2 C3 1.428(12) . ?
C2 C7 1.494(12) . ?
C3 C4 1.438(12) . ?
C3 C8 1.498(11) . ?
C4 C5 1.435(12) . ?
C4 C9 1.494(12) . ?
C5 C10 1.493(12) . ?
C6 C11 1.534(11) . ?
C6 H6A 0.9900 . ?
C6 H6B 0.9900 . ?
C7 H7A 0.9800 . ?
C7 H7B 0.9800 . ?
C7 H7C 0.9800 . ?
C8 H8A 0.9800 . ?
C8 H8B 0.9800 . ?
C8 H8C 0.9800 . ?
C9 H9A 0.9800 . ?
C9 H9B 0.9800 . ?
C9 H9C 0.9800 . ?
C10 H10A 0.9800 . ?
C10 H10B 0.9800 . ?
C10 H10C 0.9800 . ?
C11 C12 1.502(12) . ?
C11 H11A 0.9900 . ?
C11 H11B 0.9900 . ?
C12 C13 1.515(12) . ?
C12 H12A 0.9900 . ?
C12 H12B 0.9900 . ?
C13 C14 1.491(13) . ?
C13 H13A 0.9900 . ?
C13 H13B 0.9900 . ?
C14 C15 1.513(14) . ?
C14 H14A 0.9900 . ?
C14 H14B 0.9900 . ?
C15 H15A 0.9800 . ?
C15 H15B 0.9800 . ?
C15 H15C 0.9800 . ?
C16 C17 1.421(12) . ?
C16 C20 1.445(11) . ?
C16 C21 1.489(11) . ?
C17 C18 1.422(11) . ?
C17 C22 1.511(11) . ?
C18 C19 1.450(12) . ?
C18 C23 1.479(12) . ?
C19 C20 1.400(12) . ?
C19 C24 1.491(12) . ?
C20 C25 1.504(12) . ?
C21 C26 1.524(11) . ?
C21 H21A 0.9900 . ?
C21 H21B 0.9900 . ?
C22 H22A 0.9800 . ?
C22 H22B 0.9800 . ?
C22 H22C 0.9800 . ?
C23 H23A 0.9800 . ?
C23 H23B 0.9800 . ?
C23 H23C 0.9800 . ?
C24 H24A 0.9800 . ?
C24 H24B 0.9800 . ?
C24 H24C 0.9800 . ?
C25 H25A 0.9800 . ?
C25 H25B 0.9800 . ?
C25 H25C 0.9800 . ?
C26 C27 1.521(11) . ?
C26 H26A 0.9900 . ?
C26 H26B 0.9900 . ?
C27 C28 1.517(12) . ?
C27 H27A 0.9900 . ?
C27 H27B 0.9900 . ?
C28 C29 1.509(13) . ?
C28 H28A 0.9900 . ?
C28 H28B 0.9900 . ?
C29 C30 1.514(15) . ?
C29 H29A 0.9900 . ?
C29 H29B 0.9900 . ?
C30 H30A 0.9800 . ?
C30 H30B 0.9800 . ?
C30 H30C 0.9800 . ?
C31 H31A 0.9900 . ?
C31 H31B 0.9900 . ?
C32 H32A 0.9900 . ?
C32 H32B 0.9900 . ?

loop_
_geom_torsion_atom_site_label_1
_geom_torsion_atom_site_label_2
_geom_torsion_atom_site_label_3
_geom_torsion_atom_site_label_4
_geom_torsion
_geom_torsion_site_symmetry_1
_geom_torsion_site_symmetry_2
_geom_torsion_site_symmetry_3
_geom_torsion_site_symmetry_4
_geom_torsion_publ_flag
O1 S1 O2 O6 -97(2) . . . . ?
O5 S1 O2 O6 -23(3) . . . . ?
Rh1 S1 O2 O6 95(2) . . . . ?
O4 S2 O3 O5 -136(3) . . . . ?
O6 S2 O3 O5 -29(3) . . . . ?
Rh2 S2 O3 O5 89(3) . . . . ?
S2 O3 O5 O6 30(2) . . . . ?
S2 O3 O5 S1 2(9) . . . . ?
O4 S2 O5 O3 85(3) . . . . ?
O6 S2 O5 O3 147(3) . . . . ?
Rh2 S2 O5 O3 -109.5(15) . . . . ?
O3 S2 O5 O6 -147(3) . . . . ?
O4 S2 O5 O6 -62(3) . . . . ?
Rh2 S2 O5 O6 103.9(13) . . . . ?
O3 S2 O5 S1 -179(4) . . . . ?
O4 S2 O5 S1 -94(3) . . . . ?
O6 S2 O5 S1 -32.4(13) . . . . ?
Rh2 S2 O5 S1 72(2) . . . . ?
S1 O2 O6 O5 30(4) . . . . ?
S1 O2 O6 S2 -38(7) . . . . ?
O1 S1 O6 O2 121(3) . . . . ?
O5 S1 O6 O2 152(4) . . . . ?
Rh1 S1 O6 O2 -119(3) . . . . ?
O2 S1 O6 O5 -152(4) . . . . ?
O1 S1 O6 O5 -31(2) . . . . ?
Rh1 S1 O6 O5 89(2) . . . . ?
O2 S1 O6 S2 165(3) . . . . ?
O1 S1 O6 S2 -74.0(6) . . . . ?
O5 S1 O6 S2 -43(2) . . . . ?
Rh1 S1 O6 S2 45.6(5) . . . . ?
O3 O5 O6 O2 175(3) . . . . ?
S2 O5 O6 O2 -157(2) . . . . ?
S1 O5 O6 O2 -20(3) . . . . ?
O3 O5 O6 S1 -165(4) . . . . ?
S2 O5 O6 S1 -137.3(17) . . . . ?
O3 O5 O6 S2 -28(2) . . . . ?
S1 O5 O6 S2 137.3(17) . . . . ?
O3 S2 O6 O2 106(5) . . . . ?
O4 S2 O6 O2 -136(5) . . . . ?
O5 S2 O6 O2 78(6) . . . . ?
Rh2 S2 O6 O2 -16(5) . . . . ?
O3 S2 O6 S1 78.1(6) . . . . ?
O4 S2 O6 S1 -163.8(5) . . . . ?
O5 S2 O6 S1 51(3) . . . . ?
Rh2 S2 O6 S1 -44.0(5) . . . . ?
O3 S2 O6 O5 27(3) . . . . ?
O4 S2 O6 O5 146(3) . . . . ?
Rh2 S2 O6 O5 -95(3) . . . . ?
C5 C1 C2 C3 -2.9(9) . . . . ?
C6 C1 C2 C3 168.6(7) . . . . ?
Rh1 C1 C2 C3 -63.8(5) . . . . ?
C5 C1 C2 C7 -176.4(8) . . . . ?
C6 C1 C2 C7 -4.9(13) . . . . ?
Rh1 C1 C2 C7 122.7(9) . . . . ?
C5 C1 C2 Rh1 60.9(6) . . . . ?
C6 C1 C2 Rh1 -127.6(8) . . . . ?
C1 C2 C3 C4 3.9(9) . . . . ?
C7 C2 C3 C4 177.6(8) . . . . ?
Rh1 C2 C3 C4 -62.0(5) . . . . ?
C1 C2 C3 C8 -175.3(8) . . . . ?
C7 C2 C3 C8 -1.6(13) . . . . ?
Rh1 C2 C3 C8 118.7(8) . . . . ?
C1 C2 C3 Rh1 65.9(5) . . . . ?
C7 C2 C3 Rh1 -120.3(8) . . . . ?
C2 C3 C4 C5 -3.5(9) . . . . ?
C8 C3 C4 C5 175.7(8) . . . . ?
Rh1 C3 C4 C5 -66.4(5) . . . . ?
C2 C3 C4 C9 -176.2(8) . . . . ?
C8 C3 C4 C9 3.1(13) . . . . ?
Rh1 C3 C4 C9 121.0(8) . . . . ?
C2 C3 C4 Rh1 62.8(6) . . . . ?
C8 C3 C4 Rh1 -117.9(8) . . . . ?
C2 C1 C5 C4 0.6(9) . . . . ?
C6 C1 C5 C4 -170.8(7) . . . . ?
Rh1 C1 C5 C4 60.2(5) . . . . ?
C2 C1 C5 C10 175.2(8) . . . . ?
C6 C1 C5 C10 3.7(13) . . . . ?
Rh1 C1 C5 C10 -125.2(8) . . . . ?
C2 C1 C5 Rh1 -59.5(6) . . . . ?
C6 C1 C5 Rh1 129.0(8) . . . . ?
C3 C4 C5 C1 1.8(9) . . . . ?
C9 C4 C5 C1 174.3(8) . . . . ?
Rh1 C4 C5 C1 -62.8(6) . . . . ?
C3 C4 C5 C10 -172.9(8) . . . . ?
C9 C4 C5 C10 -0.4(13) . . . . ?
Rh1 C4 C5 C10 122.4(8) . . . . ?
C3 C4 C5 Rh1 64.6(5) . . . . ?
C9 C4 C5 Rh1 -122.8(9) . . . . ?
C5 C1 C6 C11 90.7(10) . . . . ?
C2 C1 C6 C11 -79.4(11) . . . . ?
Rh1 C1 C6 C11 -172.7(6) . . . . ?
C1 C6 C11 C12 177.2(8) . . . . ?
C6 C11 C12 C13 -179.2(8) . . . . ?
C11 C12 C13 C14 174.1(8) . . . . ?
C12 C13 C14 C15 -174.8(9) . . . . ?
C20 C16 C17 C18 1.2(9) . . . . ?
C21 C16 C17 C18 177.1(7) . . . . ?
Rh2 C16 C17 C18 -60.8(6) . . . . ?
C20 C16 C17 C22 -175.0(8) . . . . ?
C21 C16 C17 C22 0.9(13) . . . . ?
Rh2 C16 C17 C22 123.0(8) . . . . ?
C20 C16 C17 Rh2 62.0(5) . . . . ?
C21 C16 C17 Rh2 -122.1(8) . . . . ?
C16 C17 C18 C19 -1.8(9) . . . . ?
C22 C17 C18 C19 174.4(7) . . . . ?
Rh2 C17 C18 C19 -64.0(5) . . . . ?
C16 C17 C18 C23 -175.8(8) . . . . ?
C22 C17 C18 C23 0.5(13) . . . . ?
Rh2 C17 C18 C23 122.1(8) . . . . ?
C16 C17 C18 Rh2 62.1(6) . . . . ?
C22 C17 C18 Rh2 -121.6(8) . . . . ?
C17 C18 C19 C20 1.8(8) . . . . ?
C23 C18 C19 C20 175.8(8) . . . . ?
Rh2 C18 C19 C20 -62.7(5) . . . . ?
C17 C18 C19 C24 -174.1(7) . . . . ?
C23 C18 C19 C24 0.0(12) . . . . ?
Rh2 C18 C19 C24 121.4(8) . . . . ?
C17 C18 C19 Rh2 64.5(5) . . . . ?
C23 C18 C19 Rh2 -121.4(8) . . . . ?
C18 C19 C20 C16 -1.1(8) . . . . ?
C24 C19 C20 C16 174.6(8) . . . . ?
Rh2 C19 C20 C16 -62.5(5) . . . . ?
C18 C19 C20 C25 -176.9(7) . . . . ?
C24 C19 C20 C25 -1.2(13) . . . . ?
Rh2 C19 C20 C25 121.7(8) . . . . ?
C18 C19 C20 Rh2 61.4(5) . . . . ?
C24 C19 C20 Rh2 -123.0(8) . . . . ?
C17 C16 C20 C19 0.0(9) . . . . ?
C21 C16 C20 C19 -176.0(7) . . . . ?
Rh2 C16 C20 C19 62.1(5) . . . . ?
C17 C16 C20 C25 175.7(8) . . . . ?
C21 C16 C20 C25 -0.2(12) . . . . ?
Rh2 C16 C20 C25 -122.2(8) . . . . ?
C17 C16 C20 Rh2 -62.1(5) . . . . ?
C21 C16 C20 Rh2 122.0(7) . . . . ?
C17 C16 C21 C26 -105.7(9) . . . . ?
C20 C16 C21 C26 69.5(11) . . . . ?
Rh2 C16 C21 C26 161.4(6) . . . . ?
C16 C21 C26 C27 177.6(7) . . . . ?
C21 C26 C27 C28 -176.1(8) . . . . ?
C26 C27 C28 C29 178.3(8) . . . . ?
C27 C28 C29 C30 178.0(9) . . . . ?
